data_7220729
loop_
_publ_author_name
'Zhang, Li'
'Zheng, Jia-Dan'
'Chen, Yi-Ting'
'Zheng, Sheng-Run'
'Fan, Jun'
'Zhang, Wei-Guang'

_publ_section_title
;
 Syntheses, structures, and properties of nine d10or p-block coordination
 polymers based on a ligand containing both terpyridyl and sulfo groups
;
_journal_issue 29
_journal_name_full CrystEngComm
_journal_page_first 5538
_journal_paper_doi 10.1039/C5CE00767D
_journal_volume 17
_journal_year 2015
_chemical_formula_sum 'C21 H22 Ag N3 O10 S2'
_chemical_formula_weight 648.41
_chemical_name_systematic
; 
 ? 
;
_space_group_IT_number 14
_symmetry_cell_setting monoclnic
_symmetry_space_group_name_Hall '-P 2ybc'
_symmetry_space_group_name_H-M 'P 1 21/c 1'
_atom_sites_solution_hydrogens geom
_atom_sites_solution_primary direct
_atom_sites_solution_secondary difmap
_audit_creation_method SHELXL-97
_audit_update_record
;
2015-05-28 deposited with the CCDC.
2015-06-09 downloaded from the CCDC.
;
_cell_angle_alpha 90.00
_cell_angle_beta 110.80(2)
_cell_angle_gamma 90.00
_cell_formula_units_Z 4
_cell_length_a 7.380(5)
_cell_length_b 20.931(13)
_cell_length_c 16.474(9)
_cell_measurement_reflns_used 524
_cell_measurement_temperature 293(2)
_cell_measurement_theta_max 18.67
_cell_measurement_theta_min 2.65
_cell_volume 2379(3)
_computing_cell_refinement 'Bruker SAINT'
_computing_data_collection 'Bruker APEX2'
_computing_data_reduction 'Bruker SAINT'
_computing_molecular_graphics 'Bruker SHELXTL'
_computing_publication_material 'Bruker SHELXTL'
_computing_structure_refinement 'SHELXL-97 (Sheldrick, 2008)'
_computing_structure_solution 'SHELXS-97 (Sheldrick, 2008)'
_diffrn_ambient_temperature 293(2)
_diffrn_measured_fraction_theta_full 0.997
_diffrn_measured_fraction_theta_max 0.997
_diffrn_measurement_device_type 'Bruker APEX-II CCD'
_diffrn_measurement_method '\f and \w scans'
_diffrn_radiation_monochromator graphite
_diffrn_radiation_source 'fine-focus sealed tube'
_diffrn_radiation_type MoK\a
_diffrn_radiation_wavelength 0.71073
_diffrn_reflns_av_R_equivalents 0.1294
_diffrn_reflns_av_sigmaI/netI 0.1866
_diffrn_reflns_limit_h_max 8
_diffrn_reflns_limit_h_min -8
_diffrn_reflns_limit_k_max 21
_diffrn_reflns_limit_k_min -24
_diffrn_reflns_limit_l_max 19
_diffrn_reflns_limit_l_min -15
_diffrn_reflns_number 11966
_diffrn_reflns_theta_full 25.00
_diffrn_reflns_theta_max 25.00
_diffrn_reflns_theta_min 1.64
_exptl_absorpt_coefficient_mu 1.087
_exptl_absorpt_correction_T_max 0.7960
_exptl_absorpt_correction_T_min 0.7363
_exptl_absorpt_correction_type multi-scan
_exptl_crystal_colour pale-yellow
_exptl_crystal_density_diffrn 1.810
_exptl_crystal_density_method 'not measured'
_exptl_crystal_description block
_exptl_crystal_F_000 1312
_exptl_crystal_size_max 0.30
_exptl_crystal_size_mid 0.25
_exptl_crystal_size_min 0.22
_refine_diff_density_max 1.178
_refine_diff_density_min -0.876
_refine_diff_density_rms 0.139
_refine_ls_extinction_method none
_refine_ls_goodness_of_fit_ref 1.018
_refine_ls_hydrogen_treatment constr
_refine_ls_matrix_type full
_refine_ls_number_parameters 334
_refine_ls_number_reflns 4189
_refine_ls_number_restraints 0
_refine_ls_restrained_S_all 1.018
_refine_ls_R_factor_all 0.1779
_refine_ls_R_factor_gt 0.0870
_refine_ls_shift/su_max 0.000
_refine_ls_shift/su_mean 0.000
_refine_ls_structure_factor_coef Fsqd
_refine_ls_weighting_details 'calc w=1/[\s^2^(Fo^2^)+(0.0789P)^2^+0.8387P] where P=(Fo^2^+2Fc^2^)/3'
_refine_ls_weighting_scheme calc
_refine_ls_wR_factor_gt 0.1999
_refine_ls_wR_factor_ref 0.2569
_reflns_number_gt 1812
_reflns_number_total 4189
_reflns_threshold_expression >2sigma(I)
_cod_data_source_file c5ce00767d2.cif
_cod_data_source_block Ag2
_cod_depositor_comments 'Adding full bibliography for 7220726--7220734.cif.'
_cod_original_sg_symbol_H-M P21/c
_cod_database_code 7220729

loop_
_symmetry_equiv_pos_as_xyz
'x, y, z'
'-x, y+1/2, -z+1/2'
'-x, -y, -z'
'x, -y-1/2, z-1/2'

loop_
_atom_site_label
_atom_site_type_symbol
_atom_site_fract_x
_atom_site_fract_y
_atom_site_fract_z
_atom_site_U_iso_or_equiv
_atom_site_adp_type
_atom_site_occupancy
_atom_site_symmetry_multiplicity
_atom_site_calc_flag
_atom_site_refinement_flags
Ag1 Ag 0.70980(15) 0.33042(5) 0.73775(6) 0.0733(5) Uani 1 1 d .
S1 S 1.7262(5) 0.33529(13) 1.25261(19) 0.0582(9) Uani 1 1 d .
S2 S 1.9030(4) 0.38610(13) 1.59334(17) 0.0496(8) Uani 1 1 d .
O3 O 1.8463(13) 0.2842(3) 1.3000(5) 0.078(3) Uani 1 1 d .
O2 O 1.5310(14) 0.3132(4) 1.2028(6) 0.094(3) Uani 1 1 d .
O1 O 1.8130(14) 0.3712(4) 1.2034(5) 0.076(3) Uani 1 1 d .
O6 O 1.8713(15) 0.4338(4) 1.6475(5) 0.094(3) Uani 1 1 d .
O5 O 1.8216(11) 0.3256(3) 1.6025(5) 0.060(2) Uani 1 1 d .
O4 O 2.1051(12) 0.3810(4) 1.6034(5) 0.082(3) Uani 1 1 d .
O1W O 0.4213(11) 0.3011(3) 0.6457(5) 0.067(2) Uani 1 1 d .
H1WA H 0.3613 0.2727 0.6085 0.101 Uiso 1 1 d R
H1WB H 0.3485 0.3338 0.6362 0.101 Uiso 1 1 d R
N1 N 1.5983(13) 0.7526(4) 1.0615(6) 0.049(2) Uani 1 1 d .
H1A H 1.6177 0.7914 1.0492 0.059 Uiso 1 1 calc R
N2 N 1.3651(11) 0.5328(4) 1.0590(5) 0.038(2) Uani 1 1 d .
N3 N 0.9111(12) 0.3785(4) 0.8530(5) 0.043(2) Uani 1 1 d .
C1 C 1.4392(14) 0.6550(5) 1.0182(7) 0.049(3) Uani 1 1 d .
H1 H 1.3549 0.6292 0.9753 0.058 Uiso 1 1 calc R
C2 C 1.4755(17) 0.7155(5) 0.9989(7) 0.056(3) Uani 1 1 d .
H2 H 1.4162 0.7314 0.9430 0.067 Uiso 1 1 calc R
C3 C 1.6896(18) 0.7312(6) 1.1411(8) 0.065(4) Uani 1 1 d .
H3 H 1.7758 0.7582 1.1814 0.078 Uiso 1 1 calc R
C4 C 1.6620(15) 0.6706(4) 1.1665(7) 0.046(3) Uani 1 1 d .
H4 H 1.7276 0.6563 1.2227 0.055 Uiso 1 1 calc R
C5 C 1.5294(14) 0.6309(4) 1.1033(6) 0.032(2) Uani 1 1 d .
C6 C 1.4908(13) 0.5646(4) 1.1246(6) 0.035(2) Uani 1 1 d .
C7 C 1.5768(14) 0.5391(4) 1.2064(7) 0.040(3) Uani 1 1 d .
H7 H 1.6661 0.5629 1.2503 0.048 Uiso 1 1 calc R
C8 C 1.5282(13) 0.4770(4) 1.2227(6) 0.036(2) Uani 1 1 d .
C9 C 1.3886(14) 0.4457(4) 1.1543(6) 0.040(3) Uani 1 1 d .
H9 H 1.3447 0.4057 1.1635 0.048 Uiso 1 1 calc R
C10 C 1.3153(15) 0.4727(4) 1.0740(6) 0.039(3) Uani 1 1 d .
C11 C 1.1741(14) 0.4394(4) 0.9985(6) 0.033(2) Uani 1 1 d .
C12 C 1.1118(15) 0.3784(5) 1.0021(6) 0.044(3) Uani 1 1 d .
H12 H 1.1583 0.3559 1.0542 0.053 Uiso 1 1 calc R
C13 C 0.9815(16) 0.3497(5) 0.9301(7) 0.047(3) Uani 1 1 d .
H13 H 0.9406 0.3084 0.9352 0.056 Uiso 1 1 calc R
C14 C 0.9688(16) 0.4381(5) 0.8497(7) 0.049(3) Uani 1 1 d .
H14 H 0.9178 0.4599 0.7973 0.059 Uiso 1 1 calc R
C15 C 1.0970(13) 0.4690(5) 0.9178(6) 0.036(2) Uani 1 1 d .
H15 H 1.1342 0.5105 0.9109 0.043 Uiso 1 1 calc R
C16 C 1.6156(14) 0.4503(5) 1.3115(6) 0.040(3) Uani 1 1 d .
C17 C 1.7067(14) 0.3890(4) 1.3332(6) 0.038(3) Uani 1 1 d .
C18 C 1.7847(15) 0.3712(5) 1.4183(7) 0.044(3) Uani 1 1 d .
H18 H 1.8391 0.3307 1.4312 0.053 Uiso 1 1 calc R
C19 C 1.7869(14) 0.4099(5) 1.4854(6) 0.040(3) Uani 1 1 d .
C20 C 1.6959(14) 0.4683(5) 1.4643(6) 0.042(3) Uani 1 1 d .
H20 H 1.6891 0.4948 1.5084 0.051 Uiso 1 1 calc R
C21 C 1.6156(14) 0.4881(5) 1.3800(6) 0.042(3) Uani 1 1 d .
H21 H 1.5590 0.5284 1.3685 0.050 Uiso 1 1 calc R
O4W O 0.2958(13) 0.3715(3) 0.4643(5) 0.073(3) Uani 1 1 d .
O3W O 0.1398(14) 0.4379(4) 0.3140(6) 0.089(3) Uani 1 1 d .
O2W O 0.0719(14) 0.2814(4) 0.1527(7) 0.098(3) Uani 1 1 d .

loop_
_atom_site_aniso_label
_atom_site_aniso_U_11
_atom_site_aniso_U_22
_atom_site_aniso_U_33
_atom_site_aniso_U_23
_atom_site_aniso_U_13
_atom_site_aniso_U_12
Ag1 0.0763(8) 0.0816(8) 0.0509(7) -0.0075(5) 0.0091(5) -0.0123(6)
S1 0.083(2) 0.0404(17) 0.0385(17) -0.0074(14) 0.0066(17) 0.0082(17)
S2 0.058(2) 0.0486(18) 0.0312(15) 0.0046(13) 0.0025(14) 0.0002(15)
O3 0.119(7) 0.046(5) 0.065(6) -0.008(4) 0.026(5) 0.030(5)
O2 0.101(7) 0.063(5) 0.085(7) -0.028(5) -0.009(6) -0.008(5)
O1 0.106(7) 0.071(6) 0.046(5) -0.008(4) 0.024(5) 0.025(5)
O6 0.160(10) 0.071(6) 0.032(5) 0.000(4) 0.012(5) 0.026(6)
O5 0.073(5) 0.052(5) 0.044(5) 0.011(4) 0.009(4) -0.008(4)
O4 0.054(6) 0.099(7) 0.071(6) 0.028(5) -0.005(5) 0.002(5)
O1W 0.073(6) 0.053(5) 0.068(6) -0.008(4) 0.016(5) -0.009(4)
N1 0.057(6) 0.033(5) 0.065(7) 0.006(5) 0.032(5) 0.004(5)
N2 0.036(5) 0.049(5) 0.029(5) -0.004(4) 0.010(4) 0.001(4)
N3 0.044(6) 0.050(6) 0.032(5) 0.000(4) 0.010(4) 0.011(4)
C1 0.033(6) 0.067(8) 0.036(6) 0.015(5) 0.000(5) 0.014(5)
C2 0.070(8) 0.037(7) 0.048(7) 0.009(6) 0.007(6) -0.006(6)
C3 0.065(8) 0.053(8) 0.060(9) -0.010(6) 0.002(7) -0.016(6)
C4 0.050(7) 0.033(6) 0.047(6) 0.010(5) 0.007(5) 0.001(5)
C5 0.036(6) 0.024(5) 0.041(6) 0.002(4) 0.019(5) 0.011(4)
C6 0.024(5) 0.040(6) 0.038(6) 0.013(5) 0.008(5) 0.009(5)
C7 0.041(6) 0.029(6) 0.049(7) -0.010(5) 0.015(5) -0.006(5)
C8 0.036(6) 0.035(6) 0.030(5) 0.006(5) 0.003(5) 0.008(5)
C9 0.040(6) 0.033(6) 0.037(6) -0.010(5) 0.000(5) -0.005(5)
C10 0.050(7) 0.031(6) 0.032(6) 0.010(5) 0.010(5) 0.005(5)
C11 0.043(6) 0.029(6) 0.025(5) -0.003(4) 0.010(5) -0.006(5)
C12 0.054(7) 0.035(6) 0.034(6) 0.007(5) 0.005(5) 0.003(5)
C13 0.051(7) 0.040(6) 0.050(7) -0.009(5) 0.019(6) -0.009(5)
C14 0.057(8) 0.041(7) 0.046(7) -0.001(5) 0.015(6) 0.000(6)
C15 0.034(6) 0.043(6) 0.026(5) 0.002(5) 0.003(5) -0.001(5)
C16 0.043(6) 0.043(6) 0.028(6) 0.007(5) 0.006(5) -0.002(5)
C17 0.039(6) 0.040(6) 0.027(5) -0.006(5) 0.001(5) -0.006(5)
C18 0.052(7) 0.028(6) 0.044(7) 0.007(5) 0.006(5) -0.002(5)
C19 0.041(6) 0.039(6) 0.031(6) 0.000(5) 0.003(5) -0.010(5)
C20 0.040(6) 0.050(7) 0.031(6) -0.001(5) 0.005(5) 0.011(5)
C21 0.053(7) 0.028(6) 0.039(6) 0.004(5) 0.011(5) 0.004(5)
O4W 0.101(7) 0.046(5) 0.073(6) 0.001(4) 0.031(5) 0.003(5)
O3W 0.097(7) 0.072(6) 0.089(7) 0.014(5) 0.024(6) -0.002(5)
O2W 0.102(7) 0.086(6) 0.116(8) 0.026(6) 0.049(7) 0.024(6)

loop_
_atom_type_symbol
_atom_type_description
_atom_type_scat_dispersion_real
_atom_type_scat_dispersion_imag
_atom_type_scat_source
C C 0.0033 0.0016 'International Tables Vol C Tables 4.2.6.8 and 6.1.1.4'
H H 0.0000 0.0000 'International Tables Vol C Tables 4.2.6.8 and 6.1.1.4'
Ag Ag -0.8971 1.1015 'International Tables Vol C Tables 4.2.6.8 and 6.1.1.4'
N N 0.0061 0.0033 'International Tables Vol C Tables 4.2.6.8 and 6.1.1.4'
O O 0.0106 0.0060 'International Tables Vol C Tables 4.2.6.8 and 6.1.1.4'
S S 0.1246 0.1234 'International Tables Vol C Tables 4.2.6.8 and 6.1.1.4'

loop_
_geom_angle_atom_site_label_1
_geom_angle_atom_site_label_2
_geom_angle_atom_site_label_3
_geom_angle
N3 Ag1 O1W 155.3(3)
O1 S1 O3 113.0(6)
O1 S1 O2 113.8(6)
O3 S1 O2 111.6(6)
O1 S1 C17 105.3(5)
O3 S1 C17 105.2(5)
O2 S1 C17 107.1(5)
O6 S2 O5 112.9(6)
O6 S2 O4 112.0(6)
O5 S2 O4 112.2(5)
O6 S2 C19 108.1(5)
O5 S2 C19 106.6(4)
O4 S2 C19 104.5(5)
Ag1 O1W H1WA 144.0
Ag1 O1W H1WB 107.0
H1WA O1W H1WB 107.2
C3 N1 C2 121.9(9)
C3 N1 H1A 119.0
C2 N1 H1A 119.0
C6 N2 C10 118.3(8)
C14 N3 C13 116.3(9)
C14 N3 Ag1 121.6(7)
C13 N3 Ag1 122.2(7)
C2 C1 C5 120.2(10)
C2 C1 H1 119.9
C5 C1 H1 119.9
N1 C2 C1 119.6(10)
N1 C2 H2 120.2
C1 C2 H2 120.2
N1 C3 C4 122.5(11)
N1 C3 H3 118.7
C4 C3 H3 118.7
C3 C4 C5 117.2(10)
C3 C4 H4 121.4
C5 C4 H4 121.4
C1 C5 C4 118.5(9)
C1 C5 C6 120.4(9)
C4 C5 C6 121.1(9)
N2 C6 C7 123.2(9)
N2 C6 C5 114.5(8)
C7 C6 C5 122.3(9)
C6 C7 C8 119.2(9)
C6 C7 H7 120.4
C8 C7 H7 120.4
C9 C8 C7 116.6(9)
C9 C8 C16 124.0(9)
C7 C8 C16 119.2(9)
C10 C9 C8 121.1(9)
C10 C9 H9 119.5
C8 C9 H9 119.5
N2 C10 C9 121.4(9)
N2 C10 C11 116.0(8)
C9 C10 C11 122.6(9)
C12 C11 C15 115.4(9)
C12 C11 C10 123.3(8)
C15 C11 C10 121.3(8)
C13 C12 C11 120.9(9)
C13 C12 H12 119.5
C11 C12 H12 119.5
N3 C13 C12 122.9(10)
N3 C13 H13 118.5
C12 C13 H13 118.5
N3 C14 C15 123.8(10)
N3 C14 H14 118.1
C15 C14 H14 118.1
C14 C15 C11 120.7(10)
C14 C15 H15 119.7
C11 C15 H15 119.7
C21 C16 C17 116.4(8)
C21 C16 C8 117.8(9)
C17 C16 C8 125.8(9)
C18 C17 C16 119.4(9)
C18 C17 S1 118.5(8)
C16 C17 S1 122.1(7)
C17 C18 C19 123.3(9)
C17 C18 H18 118.3
C19 C18 H18 118.3
C20 C19 C18 117.2(9)
C20 C19 S2 121.8(8)
C18 C19 S2 121.0(8)
C21 C20 C19 121.4(9)
C21 C20 H20 119.3
C19 C20 H20 119.3
C20 C21 C16 122.2(9)
C20 C21 H21 118.9
C16 C21 H21 118.9

loop_
_geom_bond_atom_site_label_1
_geom_bond_atom_site_label_2
_geom_bond_distance
Ag1 N3 2.196(8)
Ag1 O1W 2.218(7)
S1 O1 1.415(10)
S1 O3 1.431(8)
S1 O2 1.457(9)
S1 C17 1.785(10)
S2 O6 1.412(9)
S2 O5 1.433(7)
S2 O4 1.445(9)
S2 C19 1.749(10)
O1W H1WA 0.8553
O1W H1WB 0.8496
N1 C3 1.321(14)
N1 C2 1.351(13)
N1 H1A 0.8600
N2 C6 1.326(11)
N2 C10 1.358(12)
N3 C14 1.327(12)
N3 C13 1.332(12)
C1 C2 1.355(14)
C1 C5 1.415(13)
C1 H1 0.9300
C2 H2 0.9300
C3 C4 1.373(14)
C3 H3 0.9300
C4 C5 1.417(13)
C4 H4 0.9300
C5 C6 1.482(13)
C6 C7 1.378(13)
C7 C8 1.400(13)
C7 H7 0.9300
C8 C9 1.392(12)
C8 C16 1.482(12)
C9 C10 1.361(13)
C9 H9 0.9300
C10 C11 1.483(12)
C11 C12 1.366(12)
C11 C15 1.391(12)
C12 C13 1.372(13)
C12 H12 0.9300
C13 H13 0.9300
C14 C15 1.349(13)
C14 H14 0.9300
C15 H15 0.9300
C16 C21 1.378(13)
C16 C17 1.435(13)
C17 C18 1.364(13)
C18 C19 1.366(14)
C18 H18 0.9300
C19 C20 1.380(13)
C20 C21 1.366(13)
C20 H20 0.9300
C21 H21 0.9300

loop_
_geom_torsion_atom_site_label_1
_geom_torsion_atom_site_label_2
_geom_torsion_atom_site_label_3
_geom_torsion_atom_site_label_4
_geom_torsion
O1W Ag1 N3 C14 -90.2(11)
O1W Ag1 N3 C13 89.6(10)
C3 N1 C2 C1 2.0(18)
C5 C1 C2 N1 0.1(17)
C2 N1 C3 C4 -2.0(19)
N1 C3 C4 C5 -0.1(18)
C2 C1 C5 C4 -2.0(15)
C2 C1 C5 C6 -179.7(10)
C3 C4 C5 C1 2.0(15)
C3 C4 C5 C6 179.7(10)
C10 N2 C6 C7 1.6(15)
C10 N2 C6 C5 -177.2(9)
C1 C5 C6 N2 -1.7(13)
C4 C5 C6 N2 -179.3(9)
C1 C5 C6 C7 179.4(10)
C4 C5 C6 C7 1.8(15)
N2 C6 C7 C8 -1.2(15)
C5 C6 C7 C8 177.6(9)
C6 C7 C8 C9 -2.1(15)
C6 C7 C8 C16 -178.0(9)
C7 C8 C9 C10 4.9(15)
C16 C8 C9 C10 -179.4(10)
C6 N2 C10 C9 1.2(15)
C6 N2 C10 C11 180.0(9)
C8 C9 C10 N2 -4.6(16)
C8 C9 C10 C11 176.7(9)
N2 C10 C11 C12 178.7(10)
C9 C10 C11 C12 -2.6(16)
N2 C10 C11 C15 -0.8(14)
C9 C10 C11 C15 177.9(10)
C15 C11 C12 C13 -0.2(16)
C10 C11 C12 C13 -179.7(10)
C14 N3 C13 C12 -2.2(15)
Ag1 N3 C13 C12 178.0(8)
C11 C12 C13 N3 1.1(17)
C13 N3 C14 C15 2.5(16)
Ag1 N3 C14 C15 -177.7(8)
N3 C14 C15 C11 -1.7(17)
C12 C11 C15 C14 0.5(15)
C10 C11 C15 C14 180.0(10)
C9 C8 C16 C21 -128.6(11)
C7 C8 C16 C21 46.9(14)
C9 C8 C16 C17 53.5(15)
C7 C8 C16 C17 -131.0(11)
C21 C16 C17 C18 0.8(15)
C8 C16 C17 C18 178.7(10)
C21 C16 C17 S1 -178.0(8)
C8 C16 C17 S1 -0.1(15)
O1 S1 C17 C18 -125.8(9)
O3 S1 C17 C18 -6.2(10)
O2 S1 C17 C18 112.7(9)
O1 S1 C17 C16 53.0(10)
O3 S1 C17 C16 172.6(9)
O2 S1 C17 C16 -68.6(10)
C16 C17 C18 C19 -2.3(17)
S1 C17 C18 C19 176.5(9)
C17 C18 C19 C20 3.5(16)
C17 C18 C19 S2 -175.9(8)
O6 S2 C19 C20 4.1(11)
O5 S2 C19 C20 125.7(9)
O4 S2 C19 C20 -115.4(9)
O6 S2 C19 C18 -176.6(9)
O5 S2 C19 C18 -55.0(10)
O4 S2 C19 C18 63.9(10)
C18 C19 C20 C21 -3.3(15)
S2 C19 C20 C21 176.1(8)
C19 C20 C21 C16 2.0(16)
C17 C16 C21 C20 -0.6(15)
C8 C16 C21 C20 -178.7(9)
